data_7011163
loop_
_publ_author_name
'Long, Nicholas J.'
'Parker, David G.'
'Speyer, Paul R.'
'White, Andrew J. P.'
'Williams, David J.'

_publ_section_title
;
 Synthesis, characterisation and polymerisation of
 vinylbenzene-substituted triazacyclododecanes and their transition
 metal complexes
;
_journal_issue 10
_journal_name_full 'Journal of the Chemical Society, Dalton Transactions'
_journal_page_first 2142
_journal_paper_doi 10.1039/b108235n
_journal_year 2002
_chemical_formula_sum 'C23 H27 N3 O5 W'
_chemical_formula_weight 609.33
_chemical_name_systematic
; 
? 
;
_space_group_IT_number 2
_symmetry_cell_setting triclinic
_symmetry_space_group_name_Hall '-P 1'
_symmetry_space_group_name_H-M 'P -1'
_atom_sites_solution_hydrogens geom
_atom_sites_solution_primary direct
_atom_sites_solution_secondary difmap
_audit_creation_method SHELXL
_cell_angle_alpha 90.257(10)
_cell_angle_beta 97.580(9)
_cell_angle_gamma 109.314(9)
_cell_formula_units_Z 2
_cell_length_a 8.6898(10)
_cell_length_b 10.8424(15)
_cell_length_c 13.733(2)
_cell_measurement_reflns_used 24
_cell_measurement_temperature 293(2)
_cell_measurement_theta_max 12.43
_cell_measurement_theta_min 4.74
_cell_volume 1208.8(3)
_computing_cell_refinement 'Siemens XSCANS'
_computing_data_collection 'Siemens XSCANS'
_computing_data_reduction 'Siemens SHELXTL'
_computing_molecular_graphics 'Siemens SHELXTL'
_computing_publication_material 'Siemens SHELXTL'
_computing_structure_refinement 'SHELXL-93 (Sheldrick, 1993)'
_computing_structure_solution 'SHELXS-86 (Sheldrick, 1990)'
_diffrn_ambient_temperature 293(2)
_diffrn_measurement_device 'Siemens P4'
_diffrn_measurement_method '\w scans'
_diffrn_radiation_monochromator graphite
_diffrn_radiation_source 'fine-focus sealed tube'
_diffrn_radiation_type MoK\a
_diffrn_radiation_wavelength 0.71073
_diffrn_reflns_av_R_equivalents 0.0325
_diffrn_reflns_av_sigmaI/netI 0.0677
_diffrn_reflns_limit_h_max 11
_diffrn_reflns_limit_h_min 0
_diffrn_reflns_limit_k_max 13
_diffrn_reflns_limit_k_min -14
_diffrn_reflns_limit_l_max 17
_diffrn_reflns_limit_l_min -17
_diffrn_reflns_number 5920
_diffrn_reflns_theta_max 27.50
_diffrn_reflns_theta_min 1.99
_diffrn_standards_decay_% 13.77
_diffrn_standards_interval_count 97
_diffrn_standards_number 3
_exptl_absorpt_coefficient_mu 4.815
_exptl_absorpt_correction_T_max 0.7772
_exptl_absorpt_correction_T_min 0.4154
_exptl_absorpt_correction_type Ellipsoidal
_exptl_crystal_colour Yellow
_exptl_crystal_density_diffrn 1.674
_exptl_crystal_description 'platy blocks'
_exptl_crystal_F_000 600
_exptl_crystal_size_max 0.33
_exptl_crystal_size_mid 0.30
_exptl_crystal_size_min 0.08
_refine_diff_density_max 1.206
_refine_diff_density_min -1.017
_refine_diff_density_rms 0.135
_refine_ls_extinction_method none
_refine_ls_goodness_of_fit_all 1.027
_refine_ls_goodness_of_fit_obs 1.051
_refine_ls_matrix_type full
_refine_ls_number_parameters 289
_refine_ls_number_reflns 5336
_refine_ls_number_restraints 0
_refine_ls_restrained_S_all 1.038
_refine_ls_restrained_S_obs 1.051
_refine_ls_R_factor_all 0.0539
_refine_ls_R_factor_obs 0.0411
_refine_ls_shift/esd_max 0.000
_refine_ls_shift/esd_mean 0.000
_refine_ls_structure_factor_coef Fsqd
_refine_ls_weighting_details 'w=1/[\s^2^(Fo^2^)+(0.0377P)^2^+0.0000P] where P=(Fo^2^+2Fc^2^)/3'
_refine_ls_weighting_scheme calc
_refine_ls_wR_factor_all 0.0982
_refine_ls_wR_factor_obs 0.0914
_reflns_number_observed 4706
_reflns_number_total 5551
_reflns_observed_criterion >2sigma(I)
_cod_data_source_file b108235n.txt
_cod_data_source_block NL9808
_cod_depositor_comments
;
The following automatic conversions were performed:
'_symmetry_cell_setting' value 'Triclinic' changed to 'triclinic'
according to '/home/saulius/struct/CIF-dictionaries/cif_core.dic'
dictionary named 'cif_core.dic' version 2.4.1 from 2010-06-29.

Automatic conversion script
Id: cif_fix_enum 1527 2010-12-29 10:47:43Z saulius 

The following automatic conversions were performed:

'_refine_ls_weighting_scheme' value 'calc
w=1/[\s^2^(Fo^2^)+(0.0377P)^2^+0.0000P] where P=(Fo^2^+2Fc^2^)/3' was
changed to 'calc'. New tag '_refine_ls_weighting_details' was
created. The value of the new tag was set to
'w=1/[\s^2^(Fo^2^)+(0.0377P)^2^+0.0000P] where P=(Fo^2^+2Fc^2^)/3'.

Automatic conversion script
Id: cif_fix_values 3143 2015-03-26 13:38:13Z robertas 
;
_cod_original_sg_symbol_H-M P-1
_cod_database_code 7011163

loop_
_symmetry_equiv_pos_as_xyz
'x, y, z'
'-x, -y, -z'

loop_
_atom_site_aniso_label
_atom_site_aniso_U_11
_atom_site_aniso_U_22
_atom_site_aniso_U_33
_atom_site_aniso_U_23
_atom_site_aniso_U_13
_atom_site_aniso_U_12
W 0.04240(12) 0.03823(11) 0.04192(11) 0.00399(7) 0.00401(8) 0.01609(8)
N1 0.043(3) 0.050(3) 0.061(3) 0.014(2) 0.012(2) 0.022(2)
C2 0.060(4) 0.066(4) 0.055(4) 0.010(3) 0.013(3) 0.034(3)
C3 0.051(4) 0.053(3) 0.071(4) 0.002(3) -0.006(3) 0.025(3)
C4 0.048(3) 0.047(3) 0.063(4) 0.013(3) 0.014(3) 0.018(3)
N5 0.046(3) 0.041(2) 0.040(2) 0.005(2) 0.007(2) 0.017(2)
C6 0.082(5) 0.066(4) 0.037(3) 0.009(3) 0.015(3) 0.034(4)
C7 0.089(6) 0.076(5) 0.043(3) -0.004(3) 0.010(3) 0.041(4)
C8 0.067(5) 0.077(5) 0.068(5) -0.028(4) -0.022(4) 0.033(4)
N9 0.050(3) 0.048(3) 0.073(4) -0.007(3) 0.012(3) 0.019(2)
C10 0.045(4) 0.049(3) 0.101(6) -0.013(4) 0.009(4) 0.014(3)
C11 0.052(4) 0.061(4) 0.103(7) 0.023(4) 0.030(5) 0.014(3)
C12 0.051(4) 0.060(4) 0.098(6) 0.032(4) 0.021(4) 0.021(3)
C13 0.046(3) 0.059(3) 0.065(4) 0.002(3) 0.000(3) 0.026(3)
C14 0.038(3) 0.052(3) 0.058(4) 0.008(3) 0.001(3) 0.020(2)
C15 0.053(4) 0.058(3) 0.063(4) 0.016(3) 0.003(3) 0.024(3)
C16 0.055(4) 0.062(4) 0.057(4) 0.014(3) 0.001(3) 0.019(3)
C17 0.041(3) 0.059(3) 0.064(4) 0.005(3) 0.001(3) 0.012(3)
C18 0.056(4) 0.065(4) 0.060(4) 0.018(3) 0.009(3) 0.030(3)
C19 0.048(3) 0.069(4) 0.056(4) 0.013(3) 0.008(3) 0.032(3)
C20 0.062(5) 0.071(4) 0.062(4) 0.002(3) 0.003(4) 0.016(4)
C21 0.082(6) 0.073(5) 0.082(6) -0.004(4) 0.015(5) 0.030(5)
C22 0.058(4) 0.046(3) 0.063(4) 0.002(3) 0.004(3) 0.018(3)
O22 0.078(4) 0.080(4) 0.086(4) -0.004(3) 0.020(3) 0.047(3)
C23 0.060(4) 0.053(3) 0.064(4) 0.011(3) 0.001(3) 0.020(3)
O23 0.102(6) 0.087(5) 0.111(6) 0.059(4) 0.022(5) 0.034(4)
C24 0.054(4) 0.043(3) 0.054(3) -0.001(2) -0.002(3) 0.023(3)
O24 0.069(4) 0.067(3) 0.083(4) -0.020(3) -0.008(3) 0.016(3)
C25 0.052(4) 0.056(3) 0.051(3) 0.008(3) 0.014(3) 0.025(3)
O25 0.082(4) 0.070(3) 0.071(4) 0.029(3) 0.031(3) 0.026(3)
C26 0.053(4) 0.051(3) 0.058(4) -0.001(3) 0.007(3) 0.015(3)
O26 0.052(3) 0.084(4) 0.086(4) -0.005(3) -0.016(3) 0.016(3)

loop_
_atom_site_label
_atom_site_type_symbol
_atom_site_fract_x
_atom_site_fract_y
_atom_site_fract_z
_atom_site_U_iso_or_equiv
_atom_site_thermal_displace_type
_atom_site_occupancy
_atom_site_calc_flag
_atom_site_refinement_flags
_atom_site_disorder_group
W W -0.00617(3) 0.03536(2) 0.20344(2) 0.04037(8) Uani 1 d . .
N1 N -0.2995(7) 0.3975(5) 0.1627(5) 0.0490(12) Uani 1 d . .
C2 C -0.2836(10) 0.2926(7) 0.1035(6) 0.057(2) Uani 1 d . .
H2A H -0.1672(10) 0.3070(7) 0.1042(6) 0.068 Uiso 1 calc R .
H2B H -0.3295(10) 0.2990(7) 0.0361(6) 0.068 Uiso 1 calc R .
C3 C -0.3642(9) 0.1547(7) 0.1334(6) 0.058(2) Uani 1 d . .
H3A H -0.4827(9) 0.1330(7) 0.1187(6) 0.069 Uiso 1 calc R .
H3B H -0.3332(9) 0.0955(7) 0.0932(6) 0.069 Uiso 1 calc R .
C4 C -0.3220(9) 0.1305(6) 0.2401(6) 0.0514(14) Uani 1 d . .
H4A H -0.3598(9) 0.1854(6) 0.2803(6) 0.062 Uiso 1 calc R .
H4B H -0.3819(9) 0.0401(6) 0.2514(6) 0.062 Uiso 1 calc R .
N5 N -0.1422(7) 0.1566(5) 0.2737(4) 0.0414(10) Uani 1 d . .
C6 C -0.1166(12) 0.1619(8) 0.3845(5) 0.058(2) Uani 1 d . .
H6A H -0.0254(12) 0.1317(8) 0.4073(5) 0.070 Uiso 1 calc R .
H6B H -0.2145(12) 0.1028(8) 0.4071(5) 0.070 Uiso 1 calc R .
C7 C -0.0812(13) 0.2983(9) 0.4295(5) 0.066(2) Uani 1 d . .
H7A H -0.1685(13) 0.3312(9) 0.4032(5) 0.079 Uiso 1 calc R .
H7B H -0.0806(13) 0.2937(9) 0.5001(5) 0.079 Uiso 1 calc R .
C8 C 0.0819(12) 0.3923(9) 0.4090(7) 0.071(2) Uani 1 d . .
H8A H 0.1085(12) 0.4727(9) 0.4489(7) 0.085 Uiso 1 calc R .
H8B H 0.1674(12) 0.3544(9) 0.4279(7) 0.085 Uiso 1 calc R .
N9 N 0.0797(8) 0.4231(6) 0.3048(5) 0.0561(14) Uani 1 d . .
C10 C 0.0229(10) 0.5357(7) 0.2825(8) 0.066(2) Uani 1 d . .
H10A H 0.1054(10) 0.6150(7) 0.3133(8) 0.079 Uiso 1 calc R .
H10B H -0.0779(10) 0.5234(7) 0.3103(8) 0.079 Uiso 1 calc R .
C11 C -0.0082(11) 0.5515(8) 0.1733(8) 0.071(2) Uani 1 d . .
H11A H 0.0312(11) 0.4922(8) 0.1389(8) 0.086 Uiso 1 calc R .
H11B H 0.0542(11) 0.6401(8) 0.1589(8) 0.086 Uiso 1 calc R .
C12 C -0.1901(10) 0.5243(8) 0.1351(8) 0.068(2) Uani 1 d . .
H12A H -0.2238(10) 0.5936(8) 0.1604(8) 0.081 Uiso 1 calc R .
H12B H -0.2034(10) 0.5265(8) 0.0639(8) 0.081 Uiso 1 calc R .
C13 C -0.4699(9) 0.3955(7) 0.1512(6) 0.055(2) Uani 1 d . .
H13A H -0.5410(9) 0.3093(7) 0.1650(6) 0.066 Uiso 1 calc R .
H13B H -0.5030(9) 0.4119(7) 0.0836(6) 0.066 Uiso 1 calc R .
C14 C -0.4921(8) 0.4972(7) 0.2193(5) 0.0488(14) Uani 1 d . .
C15 C -0.4513(10) 0.4988(7) 0.3195(6) 0.057(2) Uani 1 d . .
H15A H -0.4105(10) 0.4355(7) 0.3468(6) 0.069 Uiso 1 calc R .
C16 C -0.4702(10) 0.5937(8) 0.3805(6) 0.059(2) Uani 1 d . .
H16A H -0.4450(10) 0.5913(8) 0.4482(6) 0.070 Uiso 1 calc R .
C17 C -0.5267(9) 0.6932(7) 0.3418(6) 0.057(2) Uani 1 d . .
C18 C -0.5673(10) 0.6900(8) 0.2394(6) 0.058(2) Uani 1 d . .
H18A H -0.6064(10) 0.7537(8) 0.2111(6) 0.069 Uiso 1 calc R .
C19 C -0.5502(9) 0.5945(8) 0.1801(6) 0.054(2) Uani 1 d . .
H19A H -0.5780(9) 0.5946(8) 0.1123(6) 0.065 Uiso 1 calc R .
C20 C -0.5451(12) 0.7913(9) 0.4081(7) 0.067(2) Uani 1 d . .
H20A H -0.4999(12) 0.7927(9) 0.4736(7) 0.081 Uiso 1 calc R .
C21 C -0.6184(14) 0.8779(10) 0.3858(8) 0.078(2) Uani 1 d . .
H21A H -0.6658(14) 0.8810(10) 0.3215(8) 0.093 Uiso 1 calc R .
H21B H -0.6229(14) 0.9362(10) 0.4344(8) 0.093 Uiso 1 calc R .
C22 C 0.1269(10) -0.0546(7) 0.1456(6) 0.056(2) Uani 1 d . .
O22 O 0.2074(9) -0.1031(7) 0.1114(5) 0.075(2) Uani 1 d . .
C23 C -0.0633(11) -0.1039(7) 0.3040(6) 0.059(2) Uani 1 d . .
O23 O -0.0889(12) -0.1808(8) 0.3608(7) 0.099(3) Uani 1 d . .
C24 C -0.2073(9) -0.0801(6) 0.1114(5) 0.0496(14) Uani 1 d . .
O24 O -0.3121(9) -0.1499(6) 0.0594(5) 0.077(2) Uani 1 d . .
C25 C 0.0592(9) 0.1779(7) 0.1053(5) 0.0507(14) Uani 1 d . .
O25 O 0.1047(9) 0.2573(6) 0.0527(5) 0.072(2) Uani 1 d . .
C26 C 0.2025(10) 0.1316(7) 0.2937(6) 0.055(2) Uani 1 d . .
O26 O 0.3280(8) 0.1792(7) 0.3414(5) 0.078(2) Uani 1 d . .

loop_
_atom_type_symbol
_atom_type_description
_atom_type_scat_dispersion_real
_atom_type_scat_dispersion_imag
_atom_type_scat_source
C C 0.0033 0.0016 'International Tables Vol C Tables 4.2.6.8 and 6.1.1.4'
H H 0.0000 0.0000 'International Tables Vol C Tables 4.2.6.8 and 6.1.1.4'
N N 0.0061 0.0033 'International Tables Vol C Tables 4.2.6.8 and 6.1.1.4'
O O 0.0106 0.0060 'International Tables Vol C Tables 4.2.6.8 and 6.1.1.4'
W W -0.8490 6.8722 'International Tables Vol C Tables 4.2.6.8 and 6.1.1.4'

loop_
_geom_angle_atom_site_label_1
_geom_angle_atom_site_label_2
_geom_angle_atom_site_label_3
_geom_angle
_geom_angle_site_symmetry_1
_geom_angle_site_symmetry_3
_geom_angle_publ_flag
C22 W C26 85.8(3) . . ?
C22 W C23 90.6(3) . . ?
C26 W C23 89.1(3) . . ?
C22 W C25 88.9(3) . . ?
C26 W C25 88.9(3) . . ?
C23 W C25 178.0(3) . . ?
C22 W C24 88.3(3) . . ?
C26 W C24 173.3(3) . . ?
C23 W C24 87.7(3) . . ?
C25 W C24 94.3(3) . . ?
C22 W N5 175.1(3) . . ?
C26 W N5 90.0(3) . . ?
C23 W N5 92.0(3) . . ?
C25 W N5 88.3(2) . . ?
C24 W N5 95.9(2) . . ?
C2 N1 C13 111.1(6) . . ?
C2 N1 C12 109.6(7) . . ?
C13 N1 C12 110.4(6) . . ?
N1 C2 C3 116.8(7) . . ?
C4 C3 C2 115.6(6) . . ?
N5 C4 C3 114.8(6) . . ?
C4 N5 C6 107.6(6) . . ?
C4 N5 W 119.8(4) . . ?
C6 N5 W 113.7(4) . . ?
N5 C6 C7 112.8(6) . . ?
C8 C7 C6 112.3(7) . . ?
N9 C8 C7 112.2(6) . . ?
C8 N9 C10 112.4(7) . . ?
N9 C10 C11 112.0(7) . . ?
C10 C11 C12 112.8(7) . . ?
N1 C12 C11 113.8(6) . . ?
N1 C13 C14 112.0(6) . . ?
C15 C14 C19 118.5(7) . . ?
C15 C14 C13 121.6(6) . . ?
C19 C14 C13 119.8(6) . . ?
C14 C15 C16 120.8(7) . . ?
C15 C16 C17 121.3(7) . . ?
C18 C17 C16 117.0(8) . . ?
C18 C17 C20 123.2(7) . . ?
C16 C17 C20 119.8(8) . . ?
C19 C18 C17 121.0(7) . . ?
C18 C19 C14 121.4(7) . . ?
C21 C20 C17 127.3(9) . . ?
O22 C22 W 177.9(7) . . ?
O23 C23 W 177.3(9) . . ?
O24 C24 W 174.9(7) . . ?
O25 C25 W 176.0(7) . . ?
O26 C26 W 173.7(7) . . ?

loop_
_geom_bond_atom_site_label_1
_geom_bond_atom_site_label_2
_geom_bond_distance
_geom_bond_site_symmetry_2
_geom_bond_publ_flag
W C22 1.975(8) . ?
W C26 2.014(7) . ?
W C23 2.034(8) . ?
W C25 2.042(7) . ?
W C24 2.043(7) . ?
W N5 2.318(5) . ?
N1 C2 1.449(9) . ?
N1 C13 1.461(9) . ?
N1 C12 1.474(9) . ?
C2 C3 1.511(10) . ?
C3 C4 1.509(10) . ?
C4 N5 1.500(9) . ?
N5 C6 1.508(8) . ?
C6 C7 1.518(10) . ?
C7 C8 1.509(14) . ?
C8 N9 1.470(12) . ?
N9 C10 1.481(10) . ?
C10 C11 1.509(15) . ?
C11 C12 1.527(12) . ?
C13 C14 1.519(10) . ?
C14 C15 1.373(10) . ?
C14 C19 1.394(10) . ?
C15 C16 1.388(12) . ?
C16 C17 1.405(11) . ?
C17 C18 1.402(11) . ?
C17 C20 1.459(12) . ?
C18 C19 1.373(11) . ?
C20 C21 1.315(14) . ?
C22 O22 1.147(10) . ?
C23 O23 1.133(10) . ?
C24 O24 1.132(9) . ?
C25 O25 1.129(9) . ?
C26 O26 1.150(10) . ?
